data_2235895
loop_
_publ_author_name
'Dyulgerov, Ventsi'
'Nikolova, Rositsa P.'
'Dimova, Louiza T.'
'Shivachev, Boris L.'

_publ_section_title
;
 3-Carboxyphenylboronic acid--theophylline (1/1)
;
_journal_coeditor_code KP2425
_journal_issue 8
_journal_name_full 'Acta Crystallographica Section E'
_journal_page_first o2320
_journal_paper_doi 10.1107/S1600536812029467
_journal_volume 68
_journal_year 2012
_chemical_formula_moiety 'C7 H7 B O4, C7 H8 N4 O2'
_chemical_formula_sum 'C14 H15 B N4 O6'
_chemical_formula_weight 346.11
_chemical_name_common
;
3-Carboxyphenylboronic acid--theophylline (1/1)
;
_chemical_name_systematic
;
3-(Dihydroxyboranyl)benzoic acid--1,3-dimethyl-7<i>H</i>-purine-2,6-dione (1/1)
;
_space_group_crystal_system monoclinic
_space_group_IT_number 14
_space_group_name_Hall '-P 2ybc'
_space_group_name_H-M_alt 'P 1 21/c 1'
_symmetry_space_group_name_Hall '-P 2ybc'
_symmetry_space_group_name_H-M 'P 1 21/c 1'
_atom_sites_solution_hydrogens geom
_atom_sites_solution_primary direct
_atom_sites_solution_secondary difmap
_audit_creation_method 'WinGX routine CIF_UPDATE'
_cell_angle_alpha 90
_cell_angle_beta 109.04(3)
_cell_angle_gamma 90
_cell_formula_units_Z 4
_cell_length_a 13.185(4)
_cell_length_b 9.189(3)
_cell_length_c 13.287(4)
_cell_measurement_reflns_used 22
_cell_measurement_temperature 290(2)
_cell_measurement_theta_max 19.82
_cell_measurement_theta_min 18.43
_cell_volume 1521.7(9)
_computing_cell_refinement 'CAD-4 EXPRESS (Enraf--Nonius, 1994)'
_computing_data_collection 'CAD-4 EXPRESS (Enraf--Nonius, 1994)'
_computing_data_reduction 'XCAD4 (Harms & Wocadlo, 1995)'
_computing_molecular_graphics 'ORTEP-3 for Windows (Farrugia, 1997)'
_computing_publication_material 'WinGX (Farrugia, 1999)'
_computing_structure_refinement 'SHELXL97 (Sheldrick, 2008)'
_computing_structure_solution 'SHELXS97 (Sheldrick, 2008)'
_diffrn_ambient_temperature 290(2)
_diffrn_measured_fraction_theta_full 0.998
_diffrn_measured_fraction_theta_max 0.998
_diffrn_measurement_device '\k-geometry diffractometer'
_diffrn_measurement_device_type 'Enraf--Nonius CAD-4'
_diffrn_measurement_method 'non-profiled \w/2\t scans'
_diffrn_radiation_monochromator graphite
_diffrn_radiation_type MoK\a
_diffrn_radiation_wavelength 0.71073
_diffrn_reflns_av_R_equivalents 0.0369
_diffrn_reflns_limit_h_max 16
_diffrn_reflns_limit_h_min 0
_diffrn_reflns_limit_k_max 11
_diffrn_reflns_limit_k_min -11
_diffrn_reflns_limit_l_max 15
_diffrn_reflns_limit_l_min -16
_diffrn_reflns_number 5890
_diffrn_reflns_theta_full 25.96
_diffrn_reflns_theta_max 25.96
_diffrn_reflns_theta_min 1.63
_diffrn_standards_decay_% 0
_diffrn_standards_interval_time 120
_diffrn_standards_number 3
_exptl_absorpt_coefficient_mu 0.118
_exptl_absorpt_correction_type none
_exptl_crystal_colour colourless
_exptl_crystal_density_diffrn 1.511
_exptl_crystal_density_method 'not measured'
_exptl_crystal_description prism
_exptl_crystal_F_000 720
_exptl_crystal_size_max 0.32
_exptl_crystal_size_mid 0.3
_exptl_crystal_size_min 0.28
_refine_diff_density_max 0.297
_refine_diff_density_min -0.268
_refine_ls_extinction_method none
_refine_ls_goodness_of_fit_ref 1.032
_refine_ls_hydrogen_treatment constr
_refine_ls_matrix_type full
_refine_ls_number_parameters 231
_refine_ls_number_reflns 2972
_refine_ls_number_restraints 0
_refine_ls_restrained_S_all 1.032
_refine_ls_R_factor_all 0.0825
_refine_ls_R_factor_gt 0.0496
_refine_ls_shift/su_max 0
_refine_ls_shift/su_mean 0
_refine_ls_structure_factor_coef Fsqd
_refine_ls_weighting_details 'calc w=1/[\s^2^(Fo^2^)+(0.0783P)^2^+0.0279P] where P=(Fo^2^+2Fc^2^)/3'
_refine_ls_weighting_scheme calc
_refine_ls_wR_factor_gt 0.1275
_refine_ls_wR_factor_ref 0.145
_reflns_number_gt 1949
_reflns_number_total 2972
_reflns_threshold_expression I>2\s(I)
_cod_data_source_file kp2425.cif
_cod_data_source_block I
_cod_original_cell_volume 1521.7(8)
_cod_database_code 2235895
_cod_database_fobs_code 2235895

loop_
_space_group_symop_operation_xyz
'x, y, z'
'-x, y+1/2, -z+1/2'
'-x, -y, -z'
'x, -y-1/2, z-1/2'

loop_
_atom_site_type_symbol
_atom_site_label
_atom_site_fract_x
_atom_site_fract_y
_atom_site_fract_z
_atom_site_U_iso_or_equiv
_atom_site_adp_type
_atom_site_calc_flag
_atom_site_refinement_flags
_atom_site_occupancy
_atom_site_symmetry_multiplicity
C C1 0.61757(18) 0.7493(2) 0.51103(18) 0.0351(5) Uani d . 1 1
C C2 0.70843(17) 0.6460(2) 0.52797(17) 0.0325(5) Uani d . 1 1
C C3 0.81135(18) 0.7002(2) 0.54821(18) 0.0386(6) Uani d . 1 1
H H3A 0.8229 0.8001 0.5496 0.046 Uiso calc R 1 1
C C4 0.89597(19) 0.6057(3) 0.5661(2) 0.0448(6) Uani d . 1 1
H H4 0.965 0.6416 0.5788 0.054 Uiso calc R 1 1
C C5 0.87869(18) 0.4568(2) 0.56527(19) 0.0395(6) Uani d . 1 1
H H5 0.937 0.3944 0.5777 0.047 Uiso calc R 1 1
C C6 0.77718(18) 0.3978(2) 0.54645(18) 0.0335(5) Uani d . 1 1
C C7 0.69213(17) 0.4961(2) 0.52676(17) 0.0322(5) Uani d . 1 1
H H7 0.6228 0.4606 0.5125 0.039 Uiso calc R 1 1
B B1 0.7584(2) 0.2280(3) 0.5481(2) 0.0366(6) Uani d . 1 1
O O1 0.62796(14) 0.87975(16) 0.51616(15) 0.0515(5) Uani d . 1 1
O O2 0.52453(13) 0.68396(17) 0.49021(17) 0.0531(5) Uani d . 1 1
H H2 0.4779 0.7446 0.4868 0.08 Uiso calc R 1 1
O O3 0.65614(12) 0.17673(16) 0.51923(15) 0.0450(5) Uani d . 1 1
H H3 0.6572 0.0876 0.522 0.067 Uiso calc R 1 1
O O4 0.83877(13) 0.12910(17) 0.57757(16) 0.0512(5) Uani d . 1 1
H H4A 0.8966 0.1715 0.5996 0.077 Uiso calc R 1 1
C C8 0.66439(16) 0.8169(2) 0.27274(17) 0.0308(5) Uani d . 1 1
C C9 0.65008(17) 0.9642(2) 0.27539(18) 0.0328(5) Uani d . 1 1
C C10 0.73564(17) 1.0648(2) 0.29647(19) 0.0356(5) Uani d . 1 1
C C11 0.85224(17) 0.8449(2) 0.31589(18) 0.0353(5) Uani d . 1 1
C C12 0.49854(19) 0.8503(2) 0.2413(2) 0.0423(6) Uani d . 1 1
H H12 0.4256 0.8334 0.2265 0.051 Uiso calc R 1 1
C C13 0.93062(19) 1.0874(3) 0.3434(2) 0.0505(7) Uani d . 1 1
H H13A 0.9747 1.0576 0.3021 0.076 Uiso calc R 1 1
H H13B 0.9706 1.0788 0.4178 0.076 Uiso calc R 1 1
H H13C 0.909 1.1868 0.3271 0.076 Uiso calc R 1 1
C C14 0.7768(2) 0.5983(2) 0.2817(2) 0.0427(6) Uani d . 1 1
H H14A 0.7807 0.5529 0.348 0.064 Uiso calc R 1 1
H H14B 0.8414 0.5786 0.2659 0.064 Uiso calc R 1 1
H H14C 0.7164 0.5602 0.2259 0.064 Uiso calc R 1 1
N N1 0.57032(15) 0.7444(2) 0.25156(16) 0.0385(5) Uani d . 1 1
N N2 0.54161(14) 0.9822(2) 0.25452(16) 0.0393(5) Uani d . 1 1
H H2A 0.5082 1.0635 0.2507 0.047 Uiso calc R 1 1
N N3 0.83506(14) 0.9941(2) 0.31754(16) 0.0372(5) Uani d . 1 1
N N4 0.76421(14) 0.75608(19) 0.29013(14) 0.0327(4) Uani d . 1 1
O O10 0.72989(13) 1.19763(17) 0.29774(16) 0.0522(5) Uani d . 1 1
O O11 0.94299(12) 0.79504(18) 0.33659(15) 0.0497(5) Uani d . 1 1

loop_
_atom_site_aniso_label
_atom_site_aniso_U_11
_atom_site_aniso_U_22
_atom_site_aniso_U_33
_atom_site_aniso_U_12
_atom_site_aniso_U_13
_atom_site_aniso_U_23
C1 0.0373(13) 0.0233(11) 0.0456(14) -0.0044(9) 0.0150(10) 0.0005(10)
C2 0.0348(12) 0.0228(11) 0.0406(13) -0.0039(9) 0.0135(10) -0.0034(9)
C3 0.0385(13) 0.0252(11) 0.0512(15) -0.0084(10) 0.0134(11) -0.0032(10)
C4 0.0294(13) 0.0360(13) 0.0674(18) -0.0112(10) 0.0135(12) -0.0036(12)
C5 0.0293(12) 0.0322(12) 0.0562(15) 0.0027(10) 0.0128(11) 0.0011(11)
C6 0.0314(12) 0.0257(11) 0.0430(13) -0.0013(9) 0.0117(10) -0.0002(9)
C7 0.0273(11) 0.0234(11) 0.0476(14) -0.0055(9) 0.0145(10) -0.0010(9)
B1 0.0303(13) 0.0266(13) 0.0516(17) 0.0023(10) 0.0117(12) 0.0004(11)
O1 0.0522(11) 0.0198(8) 0.0809(13) -0.0022(7) 0.0195(10) -0.0018(8)
O2 0.0342(10) 0.0248(8) 0.1026(15) 0.0009(7) 0.0254(10) -0.0011(9)
O3 0.0310(9) 0.0195(8) 0.0829(13) 0.0010(6) 0.0164(8) 0.0006(8)
O4 0.0307(9) 0.0272(9) 0.0902(14) 0.0027(7) 0.0123(9) 0.0057(8)
C8 0.0260(11) 0.0255(11) 0.0398(12) 0.0004(9) 0.0091(9) 0.0026(9)
C9 0.0282(11) 0.0248(11) 0.0455(13) 0.0022(9) 0.0122(10) 0.0031(9)
C10 0.0294(12) 0.0278(12) 0.0494(14) -0.0012(9) 0.0127(10) 0.0017(10)
C11 0.0285(12) 0.0336(12) 0.0412(13) 0.0033(10) 0.0080(10) 0.0048(10)
C12 0.0278(12) 0.0291(12) 0.0680(16) -0.0024(10) 0.0128(11) 0.0022(11)
C13 0.0320(13) 0.0371(13) 0.0774(19) -0.0100(10) 0.0112(13) 0.0001(12)
C14 0.0411(14) 0.0251(12) 0.0592(16) 0.0055(10) 0.0127(12) -0.0003(10)
N1 0.0283(10) 0.0258(9) 0.0583(13) -0.0013(8) 0.0101(9) 0.0024(9)
N2 0.0274(10) 0.0228(9) 0.0651(13) 0.0017(7) 0.0117(9) 0.0022(9)
N3 0.0254(9) 0.0297(10) 0.0535(12) -0.0035(8) 0.0088(8) 0.0009(9)
N4 0.0269(9) 0.0239(9) 0.0465(11) 0.0026(7) 0.0106(8) 0.0023(8)
O10 0.0411(10) 0.0232(9) 0.0913(14) -0.0022(7) 0.0203(9) -0.0017(8)
O11 0.0258(9) 0.0420(10) 0.0761(13) 0.0071(7) 0.0097(8) 0.0067(8)

loop_
_atom_type_symbol
_atom_type_description
_atom_type_scat_dispersion_real
_atom_type_scat_dispersion_imag
_atom_type_scat_source
C C 0.0033 0.0016 'International Tables Vol C Tables 4.2.6.8 and 6.1.1.4'
H H 0 0 'International Tables Vol C Tables 4.2.6.8 and 6.1.1.4'
B B 0.0013 0.0007 'International Tables Vol C Tables 4.2.6.8 and 6.1.1.4'
N N 0.0061 0.0033 'International Tables Vol C Tables 4.2.6.8 and 6.1.1.4'
O O 0.0106 0.006 'International Tables Vol C Tables 4.2.6.8 and 6.1.1.4'

loop_
_geom_angle_atom_site_label_1
_geom_angle_atom_site_label_2
_geom_angle_atom_site_label_3
_geom_angle
O1 C1 O2 123.2(2)
O1 C1 C2 123.7(2)
O2 C1 C2 113.07(18)
C3 C2 C7 119.7(2)
C3 C2 C1 119.28(19)
C7 C2 C1 121.04(19)
C4 C3 C2 119.7(2)
C4 C3 H3A 120.2
C2 C3 H3A 120.2
C3 C4 C5 120.1(2)
C3 C4 H4 120
C5 C4 H4 120
C4 C5 C6 122.2(2)
C4 C5 H5 118.9
C6 C5 H5 118.9
C5 C6 C7 116.63(19)
C5 C6 B1 122.0(2)
C7 C6 B1 121.4(2)
C2 C7 C6 121.7(2)
C2 C7 H7 119.1
C6 C7 H7 119.1
O4 B1 O3 117.4(2)
O4 B1 C6 123.7(2)
O3 B1 C6 118.9(2)
C1 O2 H2 109.5
B1 O3 H3 109.5
B1 O4 H4A 109.5
N1 C8 C9 111.54(19)
N1 C8 N4 126.55(19)
C9 C8 N4 121.91(19)
C8 C9 N2 104.89(19)
C8 C9 C10 122.96(19)
N2 C9 C10 132.2(2)
O10 C10 N3 121.1(2)
O10 C10 C9 127.3(2)
N3 C10 C9 111.63(18)
O11 C11 N4 121.3(2)
O11 C11 N3 121.1(2)
N4 C11 N3 117.57(19)
N2 C12 N1 113.3(2)
N2 C12 H12 123.4
N1 C12 H12 123.4
N3 C13 H13A 109.5
N3 C13 H13B 109.5
H13A C13 H13B 109.5
N3 C13 H13C 109.5
H13A C13 H13C 109.5
H13B C13 H13C 109.5
N4 C14 H14A 109.5
N4 C14 H14B 109.5
H14A C14 H14B 109.5
N4 C14 H14C 109.5
H14A C14 H14C 109.5
H14B C14 H14C 109.5
C12 N1 C8 103.52(18)
C12 N2 C9 106.80(19)
C12 N2 H2A 126.6
C9 N2 H2A 126.6
C11 N3 C10 126.73(18)
C11 N3 C13 116.56(18)
C10 N3 C13 116.70(18)
C11 N4 C8 119.09(18)
C11 N4 C14 120.05(18)
C8 N4 C14 120.86(18)

loop_
_geom_bond_atom_site_label_1
_geom_bond_atom_site_label_2
_geom_bond_distance
C1 O1 1.206(3)
C1 O2 1.312(3)
C1 C2 1.487(3)
C2 C3 1.387(3)
C2 C7 1.393(3)
C3 C4 1.372(3)
C3 H3A 0.93
C4 C5 1.386(3)
C4 H4 0.93
C5 C6 1.389(3)
C5 H5 0.93
C6 C7 1.397(3)
C6 B1 1.581(3)
C7 H7 0.93
B1 O4 1.353(3)
B1 O3 1.360(3)
O2 H2 0.82
O3 H3 0.82
O4 H4A 0.82
C8 N1 1.354(3)
C8 C9 1.369(3)
C8 N4 1.378(3)
C9 N2 1.375(3)
C9 C10 1.414(3)
C10 O10 1.223(3)
C10 N3 1.407(3)
C11 O11 1.226(3)
C11 N4 1.368(3)
C11 N3 1.391(3)
C12 N2 1.326(3)
C12 N1 1.333(3)
C12 H12 0.93
C13 N3 1.469(3)
C13 H13A 0.96
C13 H13B 0.96
C13 H13C 0.96
C14 N4 1.468(3)
C14 H14A 0.96
C14 H14B 0.96
C14 H14C 0.96
N2 H2A 0.86

loop_
_geom_hbond_atom_site_label_D
_geom_hbond_atom_site_label_H
_geom_hbond_atom_site_label_A
_geom_hbond_site_symmetry_A
_geom_hbond_distance_DH
_geom_hbond_distance_HA
_geom_hbond_distance_DA
_geom_hbond_angle_DHA
O3 H3 O1 1_545 0.82 1.94 2.753(2) 168.3
O2 H2 O3 3_666 0.82 1.89 2.671(2) 159.7
O4 H4A O11 3_766 0.82 2.03 2.815(3) 160.4
N2 H2A N1 2_655 0.86 1.95 2.812(3) 176.9
C14 H14A Cg . 0.96 2.59 3.483(3) 155

loop_
_geom_torsion_atom_site_label_1
_geom_torsion_atom_site_label_2
_geom_torsion_atom_site_label_3
_geom_torsion_atom_site_label_4
_geom_torsion
O1 C1 C2 C3 -1.7(4)
O2 C1 C2 C3 178.5(2)
O1 C1 C2 C7 176.4(2)
O2 C1 C2 C7 -3.3(3)
C7 C2 C3 C4 0.5(4)
C1 C2 C3 C4 178.7(2)
C2 C3 C4 C5 -0.8(4)
C3 C4 C5 C6 0.2(4)
C4 C5 C6 C7 0.8(4)
C4 C5 C6 B1 -178.6(2)
C3 C2 C7 C6 0.6(3)
C1 C2 C7 C6 -177.6(2)
C5 C6 C7 C2 -1.2(3)
B1 C6 C7 C2 178.3(2)
C5 C6 B1 O4 6.6(4)
C7 C6 B1 O4 -172.8(2)
C5 C6 B1 O3 -173.9(2)
C7 C6 B1 O3 6.7(4)
N1 C8 C9 N2 -0.1(3)
N4 C8 C9 N2 179.9(2)
N1 C8 C9 C10 179.7(2)
N4 C8 C9 C10 -0.3(4)
C8 C9 C10 O10 178.0(2)
N2 C9 C10 O10 -2.3(4)
C8 C9 C10 N3 -2.1(3)
N2 C9 C10 N3 177.6(2)
N2 C12 N1 C8 0.1(3)
C9 C8 N1 C12 0.0(3)
N4 C8 N1 C12 -180.0(2)
N1 C12 N2 C9 -0.2(3)
C8 C9 N2 C12 0.2(3)
C10 C9 N2 C12 -179.6(2)
O11 C11 N3 C10 -179.4(2)
N4 C11 N3 C10 0.8(3)
O11 C11 N3 C13 1.0(3)
N4 C11 N3 C13 -178.8(2)
O10 C10 N3 C11 -178.2(2)
C9 C10 N3 C11 1.9(3)
O10 C10 N3 C13 1.4(3)
C9 C10 N3 C13 -178.5(2)
O11 C11 N4 C8 176.8(2)
N3 C11 N4 C8 -3.4(3)
O11 C11 N4 C14 -3.0(3)
N3 C11 N4 C14 176.9(2)
N1 C8 N4 C11 -176.7(2)
C9 C8 N4 C11 3.2(3)
N1 C8 N4 C14 3.0(3)
C9 C8 N4 C14 -177.0(2)
